data_7037123
loop_
_publ_author_name
'Pritzwald-Stegmann, Julian Rodger Frederic'
'L\"onnecke, Peter'
'Hey-Hawkins, Evamarie'

_publ_section_title
;
 Hydrophosphination reactions with transition metal ferrocenylphosphine
 complexes.
;
_journal_issue 5
_journal_name_full 'Dalton transactions (Cambridge, England : 2003)'
_journal_page_first 2208
_journal_page_last 2217
_journal_paper_doi 10.1039/c5dt03374h
_journal_volume 45
_journal_year 2016
_chemical_formula_sum 'C15 H11 Fe O5 P W'
_chemical_formula_weight 541.91
_space_group_IT_number 61
_symmetry_cell_setting orthorhombic
_symmetry_Int_Tables_number 61
_symmetry_space_group_name_Hall '-P 2ac 2ab'
_symmetry_space_group_name_H-M 'P b c a'
_atom_sites_solution_hydrogens difmap
_audit_creation_date 2015-08-22T20:04:56-00:00
_audit_creation_method 'WinGX routine CIF_UPDATE'
_audit_update_record
;
2015-08-22 deposited with the CCDC.
2015-11-03 downloaded from the CCDC.
;
_cell_angle_alpha 90
_cell_angle_beta 90
_cell_angle_gamma 90
_cell_formula_units_Z 8
_cell_length_a 12.01670(10)
_cell_length_b 12.98960(10)
_cell_length_c 20.8330(2)
_cell_measurement_reflns_used 33748
_cell_measurement_temperature 130(2)
_cell_measurement_theta_max 37.4586
_cell_measurement_theta_min 2.9274
_cell_volume 3251.87(5)
_computing_cell_refinement
;
        CrysAlisPro, Agilent Technologies,
        Version 1.171.35.11 (release 16-05-2011 CrysAlis171 .NET)
        (compiled May 16 2011,17:55:39)
;
_computing_data_collection
;
        CrysAlisPro, Agilent Technologies,
        Version 1.171.35.11 (release 16-05-2011 CrysAlis171 .NET)
        (compiled May 16 2011,17:55:39)
;
_computing_data_reduction
;
        CrysAlisPro, Agilent Technologies,
        Version 1.171.35.11 (release 16-05-2011 CrysAlis171 .NET)
        (compiled May 16 2011,17:55:39)
;
_computing_molecular_graphics
;
 ORTEP3 for Windows
 L. J. Farrugia, J. Appl. Crystallogr. 1997, 30, 565.
;
_computing_publication_material
;
 WINGX
 L.J. Farrugia,
 J. Appl. Cryst., 1999, 32, 837-838.
;
_computing_structure_refinement 'SHELXL-2014/7 (Sheldrick, 2014)'
_computing_structure_solution
;
 SHELXS-97
 Program for Crystal Structure Analysis (Release 97-2)
 G. M. Sheldrick, Instit\"ut f\"ur Anorganische Chemie der Universit\"at,
 Tammanstrasse 4, D-3400 G\"ottingen, Germany, 1998.
;
_diffrn_ambient_temperature 130(2)
_diffrn_detector_area_resol_mean 16.356
_diffrn_measured_fraction_theta_full 0.999
_diffrn_measured_fraction_theta_max 1
_diffrn_measurement_device_type 'Xcalibur, Sapphire3, Gemini'
_diffrn_measurement_method '\w scans'
_diffrn_orient_matrix_UB_11 0.025521
_diffrn_orient_matrix_UB_12 -0.0463224
_diffrn_orient_matrix_UB_13 -0.010394
_diffrn_orient_matrix_UB_21 0.0210954
_diffrn_orient_matrix_UB_22 -0.0081716
_diffrn_orient_matrix_UB_23 0.0313917
_diffrn_orient_matrix_UB_31 -0.048866
_diffrn_orient_matrix_UB_32 -0.027725
_diffrn_orient_matrix_UB_33 0.0081165
_diffrn_radiation_monochromator graphite
_diffrn_radiation_type MoK\a
_diffrn_radiation_wavelength 0.71073
_diffrn_reflns_av_R_equivalents 0.0364
_diffrn_reflns_av_unetI/netI 0.0881
_diffrn_reflns_laue_measured_fraction_full 0.999
_diffrn_reflns_laue_measured_fraction_max 1
_diffrn_reflns_limit_h_max 19
_diffrn_reflns_limit_h_min -20
_diffrn_reflns_limit_k_max 21
_diffrn_reflns_limit_k_min -21
_diffrn_reflns_limit_l_max 34
_diffrn_reflns_limit_l_min -34
_diffrn_reflns_number 100043
_diffrn_reflns_point_group_measured_fraction_full 0.999
_diffrn_reflns_point_group_measured_fraction_max 1
_diffrn_reflns_theta_full 25.242
_diffrn_reflns_theta_max 36.317
_diffrn_reflns_theta_min 3.026
_exptl_absorpt_coefficient_mu 8.08
_exptl_absorpt_correction_T_max 0.553
_exptl_absorpt_correction_T_min 0.19
_exptl_absorpt_correction_type analytical
_exptl_absorpt_process_details
;
        CrysAlisPro, Agilent Technologies,
        Version 1.171.35.11 (release 16-05-2011 CrysAlis171 .NET)
        (compiled May 16 2011,17:55:39)
Analytical numeric absorption correction using a multifaceted crystal
                        model based on expressions derived by R.C. Clark & J.S.
        (Clark, R. C. & Reid, J. S. (1995). Acta Cryst. A51, 887-897)
;
_exptl_crystal_colour orange
_exptl_crystal_density_diffrn 2.214
_exptl_crystal_description platelet
_exptl_crystal_F_000 2048
_exptl_crystal_size_max 0.29
_exptl_crystal_size_mid 0.22
_exptl_crystal_size_min 0.07
_refine_diff_density_max 2.544
_refine_diff_density_min -1.58
_refine_diff_density_rms 0.146
_refine_ls_extinction_method none
_refine_ls_goodness_of_fit_ref 1.235
_refine_ls_hydrogen_treatment refall
_refine_ls_matrix_type full
_refine_ls_number_parameters 252
_refine_ls_number_reflns 7875
_refine_ls_number_restraints 0
_refine_ls_restrained_S_all 1.235
_refine_ls_R_factor_all 0.039
_refine_ls_R_factor_gt 0.032
_refine_ls_shift/su_max 0.004
_refine_ls_shift/su_mean 0
_refine_ls_structure_factor_coef Fsqd
_refine_ls_weighting_details 'w=1/[\s^2^(Fo^2^)+(0.0112P)^2^+10.8417P] where P=(Fo^2^+2Fc^2^)/3'
_refine_ls_weighting_scheme calc
_refine_ls_wR_factor_gt 0.0606
_refine_ls_wR_factor_ref 0.0629
_reflns_Friedel_coverage 0
_reflns_number_gt 6883
_reflns_number_total 7875
_reflns_threshold_expression 'I > 2\s(I)'
_cod_data_source_file c5dt03374h2.cif
_cod_data_source_block x1578fin_compound_1c
_cod_depositor_comments 'Adding full bibliography for 7037122--7037129.cif.'
_cod_database_code 7037123

loop_
_symmetry_equiv_pos_as_xyz
'x, y, z'
'-x+1/2, -y, z+1/2'
'-x, y+1/2, -z+1/2'
'x+1/2, -y+1/2, -z'
'-x, -y, -z'
'x-1/2, y, -z-1/2'
'x, -y-1/2, z-1/2'
'-x-1/2, y-1/2, z'

loop_
_atom_site_label
_atom_site_type_symbol
_atom_site_fract_x
_atom_site_fract_y
_atom_site_fract_z
_atom_site_U_iso_or_equiv
_atom_site_adp_type
_atom_site_occupancy
_atom_site_site_symmetry_order
_atom_site_calc_flag
W1 W 0.22749(2) 0.63614(2) 0.97303(2) 0.01907(3) Uani 1 1 d
Fe1 Fe 0.13190(3) 0.71972(3) 0.74266(2) 0.01792(7) Uani 1 1 d
P1 P 0.10077(6) 0.58895(6) 0.88181(4) 0.01983(12) Uani 1 1 d
O1 O 0.1536(3) 0.4317(3) 1.04521(16) 0.0554(9) Uani 1 1 d
O2 O 0.4323(2) 0.5113(2) 0.91521(16) 0.0436(7) Uani 1 1 d
O3 O 0.3850(2) 0.6943(2) 1.08849(12) 0.0360(6) Uani 1 1 d
O4 O 0.0381(3) 0.7699(3) 1.03924(15) 0.0535(9) Uani 1 1 d
O5 O 0.3005(3) 0.8408(2) 0.90128(14) 0.0381(6) Uani 1 1 d
C1 C 0.1468(2) 0.5935(2) 0.79963(14) 0.0191(4) Uani 1 1 d
C2 C 0.0801(3) 0.5700(2) 0.74460(15) 0.0228(5) Uani 1 1 d
C3 C 0.1456(3) 0.5873(2) 0.68871(15) 0.0262(6) Uani 1 1 d
C4 C 0.2529(3) 0.6217(2) 0.70849(15) 0.0242(5) Uani 1 1 d
C5 C 0.2547(2) 0.6257(2) 0.77671(14) 0.0202(5) Uani 1 1 d
C6 C 0.0798(3) 0.8413(2) 0.79804(16) 0.0242(5) Uani 1 1 d
C7 C -0.0051(3) 0.8117(2) 0.75511(19) 0.0287(6) Uani 1 1 d
C8 C 0.0363(4) 0.8217(3) 0.69218(18) 0.0356(8) Uani 1 1 d
C9 C 0.1473(4) 0.8573(3) 0.69590(18) 0.0344(8) Uani 1 1 d
C10 C 0.1744(3) 0.8698(2) 0.76163(18) 0.0282(6) Uani 1 1 d
C11 C 0.1785(3) 0.5053(3) 1.01954(16) 0.0319(7) Uani 1 1 d
C12 C 0.3574(3) 0.5548(2) 0.93419(15) 0.0254(5) Uani 1 1 d
C13 C 0.3282(3) 0.6730(3) 1.04657(15) 0.0255(5) Uani 1 1 d
C14 C 0.1033(3) 0.7198(3) 1.01505(16) 0.0314(7) Uani 1 1 d
C15 C 0.2742(3) 0.7664(2) 0.92592(14) 0.0248(5) Uani 1 1 d
H1P1 H 0.056(3) 0.498(3) 0.8873(17) 0.020(9) Uiso 1 1 d
H2 H 0.007(4) 0.552(3) 0.745(2) 0.032(11) Uiso 1 1 d
H2P1 H 0.006(4) 0.631(3) 0.881(2) 0.035(12) Uiso 1 1 d
H3 H 0.121(3) 0.580(3) 0.6456(18) 0.021(9) Uiso 1 1 d
H4 H 0.312(4) 0.642(3) 0.680(2) 0.034(11) Uiso 1 1 d
H5 H 0.317(3) 0.651(3) 0.8032(18) 0.021(9) Uiso 1 1 d
H6 H 0.070(4) 0.841(3) 0.842(2) 0.031(11) Uiso 1 1 d
H7 H -0.069(4) 0.790(3) 0.767(2) 0.037(12) Uiso 1 1 d
H8 H 0.002(4) 0.807(4) 0.661(2) 0.039(13) Uiso 1 1 d
H9 H 0.185(4) 0.866(3) 0.663(2) 0.033(11) Uiso 1 1 d
H10 H 0.239(4) 0.889(3) 0.777(2) 0.034(12) Uiso 1 1 d

loop_
_atom_site_aniso_label
_atom_site_aniso_U_11
_atom_site_aniso_U_22
_atom_site_aniso_U_33
_atom_site_aniso_U_23
_atom_site_aniso_U_13
_atom_site_aniso_U_12
W1 0.01754(5) 0.02027(5) 0.01941(5) -0.00173(4) 0.00158(4) -0.00115(4)
Fe1 0.01911(16) 0.01356(14) 0.02110(17) -0.00104(13) -0.00051(13) 0.00104(13)
P1 0.0179(3) 0.0174(3) 0.0241(3) 0.0009(2) 0.0001(2) -0.0018(2)
O1 0.080(2) 0.0406(16) 0.0460(17) 0.0094(13) 0.0233(17) -0.0139(17)
O2 0.0309(13) 0.0422(15) 0.0578(18) -0.0173(14) 0.0068(12) 0.0049(12)
O3 0.0360(13) 0.0429(14) 0.0290(12) -0.0034(10) -0.0081(10) -0.0016(11)
O4 0.0435(16) 0.078(2) 0.0387(15) -0.0122(15) 0.0015(13) 0.0286(17)
O5 0.0470(16) 0.0285(12) 0.0389(14) 0.0029(10) -0.0040(12) -0.0118(11)
C1 0.0201(11) 0.0126(9) 0.0245(12) -0.0013(8) -0.0015(9) 0.0003(9)
C2 0.0231(12) 0.0155(10) 0.0298(13) -0.0017(10) -0.0055(11) -0.0012(9)
C3 0.0328(15) 0.0201(12) 0.0258(13) -0.0064(10) -0.0040(11) 0.0038(11)
C4 0.0245(12) 0.0228(12) 0.0255(12) -0.0037(10) 0.0021(10) 0.0054(10)
C5 0.0182(11) 0.0174(11) 0.0250(12) -0.0015(9) -0.0002(9) 0.0021(9)
C6 0.0288(14) 0.0157(11) 0.0282(14) -0.0024(9) 0.0030(11) 0.0026(10)
C7 0.0224(13) 0.0184(12) 0.0454(18) -0.0011(12) -0.0005(13) 0.0046(10)
C8 0.048(2) 0.0264(15) 0.0321(16) 0.0006(13) -0.0135(15) 0.0111(15)
C9 0.048(2) 0.0226(14) 0.0331(16) 0.0083(12) 0.0118(15) 0.0064(14)
C10 0.0278(14) 0.0147(11) 0.0419(17) -0.0011(11) 0.0046(13) -0.0038(11)
C11 0.0380(17) 0.0324(15) 0.0253(14) -0.0003(12) 0.0089(13) -0.0049(14)
C12 0.0244(13) 0.0240(13) 0.0277(13) -0.0052(11) 0.0006(11) -0.0022(11)
C13 0.0251(13) 0.0279(14) 0.0235(12) -0.0008(11) 0.0024(10) 0.0014(11)
C14 0.0253(14) 0.0415(18) 0.0274(15) -0.0037(13) -0.0031(11) 0.0077(13)
C15 0.0269(13) 0.0246(13) 0.0229(12) -0.0039(10) -0.0012(10) -0.0040(11)

loop_
_atom_type_symbol
_atom_type_description
_atom_type_scat_dispersion_real
_atom_type_scat_dispersion_imag
_atom_type_scat_source
W W -0.849 6.8722 'International Tables Vol C Tables 4.2.6.8 and 6.1.1.4'
Fe Fe 0.3463 0.8444 'International Tables Vol C Tables 4.2.6.8 and 6.1.1.4'
P P 0.1023 0.0942 'International Tables Vol C Tables 4.2.6.8 and 6.1.1.4'
O O 0.0106 0.006 'International Tables Vol C Tables 4.2.6.8 and 6.1.1.4'
C C 0.0033 0.0016 'International Tables Vol C Tables 4.2.6.8 and 6.1.1.4'
H H 0 0 'International Tables Vol C Tables 4.2.6.8 and 6.1.1.4'

loop_
_exptl_crystal_face_index_h
_exptl_crystal_face_index_k
_exptl_crystal_face_index_l
_exptl_crystal_face_perp_dist
-1 0 -29 0.0329
1 0 29 0.042
9 -16 -1 0.1308
-11 14 2 0.0921
-16 -6 1 0.1104
15 9 1 0.1008
17 2 -4 0.1163

loop_
_geom_angle_atom_site_label_1
_geom_angle_atom_site_label_2
_geom_angle_atom_site_label_3
_geom_angle
C13 W1 C15 90.19(13)
C13 W1 C14 89.22(13)
C15 W1 C14 88.03(14)
C13 W1 C11 90.60(14)
C15 W1 C11 179.15(14)
C14 W1 C11 91.66(15)
C13 W1 C12 88.01(13)
C15 W1 C12 91.62(13)
C14 W1 C12 177.21(13)
C11 W1 C12 88.73(14)
C13 W1 P1 179.48(10)
C15 W1 P1 90.30(9)
C14 W1 P1 90.64(10)
C11 W1 P1 88.91(11)
C12 W1 P1 92.13(9)
C1 Fe1 C2 41.14(11)
C1 Fe1 C5 41.49(11)
C2 Fe1 C5 69.13(12)
C1 Fe1 C9 167.40(15)
C2 Fe1 C9 150.43(15)
C5 Fe1 C9 128.52(15)
C1 Fe1 C8 150.79(15)
C2 Fe1 C8 117.13(15)
C5 Fe1 C8 166.39(15)
C9 Fe1 C8 40.47(17)
C1 Fe1 C7 117.83(13)
C2 Fe1 C7 107.91(13)
C5 Fe1 C7 152.18(14)
C9 Fe1 C7 67.91(15)
C8 Fe1 C7 40.23(16)
C1 Fe1 C6 108.62(12)
C2 Fe1 C6 128.93(13)
C5 Fe1 C6 119.01(12)
C9 Fe1 C6 67.85(14)
C8 Fe1 C6 67.63(14)
C7 Fe1 C6 40.21(14)
C1 Fe1 C10 129.17(13)
C2 Fe1 C10 167.40(14)
C5 Fe1 C10 108.73(13)
C9 Fe1 C10 40.45(15)
C8 Fe1 C10 67.90(15)
C7 Fe1 C10 67.83(14)
C6 Fe1 C10 40.33(13)
C1 Fe1 C4 68.94(12)
C2 Fe1 C4 68.47(13)
C5 Fe1 C4 40.57(12)
C9 Fe1 C4 108.17(14)
C8 Fe1 C4 128.27(15)
C7 Fe1 C4 166.08(14)
C6 Fe1 C4 152.23(13)
C10 Fe1 C4 118.54(13)
C1 Fe1 C3 68.77(12)
C2 Fe1 C3 40.56(13)
C5 Fe1 C3 68.46(12)
C9 Fe1 C3 117.56(14)
C8 Fe1 C3 107.76(14)
C7 Fe1 C3 128.24(14)
C6 Fe1 C3 166.50(14)
C10 Fe1 C3 151.32(14)
C4 Fe1 C3 40.48(13)
C1 P1 W1 121.69(9)
C1 P1 H1P1 104.0(16)
W1 P1 H1P1 113.9(16)
C1 P1 H2P1 105(2)
W1 P1 H2P1 117(2)
H1P1 P1 H2P1 91(2)
C2 C1 C5 107.4(3)
C2 C1 P1 125.6(2)
C5 C1 P1 126.9(2)
C2 C1 Fe1 69.80(16)
C5 C1 Fe1 69.64(16)
P1 C1 Fe1 123.70(14)
C3 C2 C1 108.2(3)
C3 C2 Fe1 70.47(17)
C1 C2 Fe1 69.06(15)
C3 C2 H2 125(3)
C1 C2 H2 126(3)
Fe1 C2 H2 122(3)
C2 C3 C4 108.2(3)
C2 C3 Fe1 68.97(16)
C4 C3 Fe1 69.67(17)
C2 C3 H3 126(2)
C4 C3 H3 126(2)
Fe1 C3 H3 125(2)
C5 C4 C3 108.3(3)
C5 C4 Fe1 69.07(16)
C3 C4 Fe1 69.84(17)
C5 C4 H4 127(3)
C3 C4 H4 125(3)
Fe1 C4 H4 125(3)
C4 C5 C1 107.8(3)
C4 C5 Fe1 70.36(17)
C1 C5 Fe1 68.87(15)
C4 C5 H5 126(2)
C1 C5 H5 126(2)
Fe1 C5 H5 123(2)
C7 C6 C10 108.2(3)
C7 C6 Fe1 69.79(18)
C10 C6 Fe1 69.85(17)
C7 C6 H6 122(3)
C10 C6 H6 130(3)
Fe1 C6 H6 127(3)
C8 C7 C6 108.0(3)
C8 C7 Fe1 69.6(2)
C6 C7 Fe1 70.00(18)
C8 C7 H7 128(3)
C6 C7 H7 124(3)
Fe1 C7 H7 124(3)
C7 C8 C9 108.2(3)
C7 C8 Fe1 70.12(19)
C9 C8 Fe1 69.7(2)
C7 C8 H8 125(3)
C9 C8 H8 127(3)
Fe1 C8 H8 124(3)
C8 C9 C10 107.9(3)
C8 C9 Fe1 69.8(2)
C10 C9 Fe1 70.15(18)
C8 C9 H9 121(3)
C10 C9 H9 131(3)
Fe1 C9 H9 124(3)
C6 C10 C9 107.7(3)
C6 C10 Fe1 69.81(17)
C9 C10 Fe1 69.39(19)
C6 C10 H10 127(3)
C9 C10 H10 126(3)
Fe1 C10 H10 124(3)
O1 C11 W1 178.5(4)
O2 C12 W1 176.7(3)
O3 C13 W1 179.7(3)
O4 C14 W1 176.6(4)
O5 C15 W1 178.0(3)

loop_
_geom_bond_atom_site_label_1
_geom_bond_atom_site_label_2
_geom_bond_distance
W1 C13 2.010(3)
W1 C15 2.035(3)
W1 C14 2.043(3)
W1 C11 2.043(3)
W1 C12 2.051(3)
W1 P1 2.5112(8)
Fe1 C1 2.032(3)
Fe1 C2 2.042(3)
Fe1 C5 2.042(3)
Fe1 C9 2.044(3)
Fe1 C8 2.045(3)
Fe1 C7 2.051(3)
Fe1 C6 2.054(3)
Fe1 C10 2.054(3)
Fe1 C4 2.060(3)
Fe1 C3 2.062(3)
P1 C1 1.800(3)
P1 H1P1 1.30(4)
P1 H2P1 1.26(4)
O1 C11 1.136(4)
O2 C12 1.134(4)
O3 C13 1.143(4)
O4 C14 1.136(4)
O5 C15 1.139(4)
C1 C2 1.432(4)
C1 C5 1.443(4)
C2 C3 1.423(5)
C2 H2 0.90(4)
C3 C4 1.426(5)
C3 H3 0.95(4)
C4 C5 1.422(4)
C4 H4 0.96(4)
C5 H5 0.98(4)
C6 C7 1.411(5)
C6 C10 1.416(5)
C6 H6 0.93(4)
C7 C8 1.409(6)
C7 H7 0.85(5)
C8 C9 1.414(6)
C8 H8 0.80(5)
C9 C10 1.417(5)
C9 H9 0.83(5)
C10 H10 0.87(5)
